data_4322684
loop_
_publ_author_name
'Takeichiro Koga'
'Hideki Furutachi'
'Takako Nakamura'
'Nobuo Fukita'
'Masaaki Ohba'
'Kazuhiro Takahashi'
'Hisashi \=Okawa'

_publ_section_title
;
 Dinuclear Nickel(II) Complexes of Phenol-Based "End-Off" Compartmental
 Ligands and Their Urea Adducts Relevant to the Urease Active Site
;
_journal_name_full 'Inorganic Chemistry'
_journal_page_first 989
_journal_page_last 996
_journal_paper_doi 10.1021/ic971209p
_journal_volume 37
_journal_year 1998
_chemical_formula_sum 'C46 H57 B N4 Ni2 O6'
_space_group_IT_number 2
_symmetry_cell_setting triclinic
_symmetry_Int_Tables_number 2
_symmetry_space_group_name_Hall '-P 1'
_symmetry_space_group_name_H-M 'P -1'
_audit_creation_date 'Mon Aug 25 19:59:24 1997'
_audit_creation_method 'from TEXRAY.INF file'
_cell_angle_alpha 99.90(2)
_cell_angle_beta 104.16(2)
_cell_angle_gamma 109.01(2)
_cell_formula_units_Z 2.00
_cell_length_a 13.613(3)
_cell_length_b 16.475(4)
_cell_length_c 11.307(4)
_cell_measurement_reflns_used 25
_cell_measurement_temperature 20.0
_cell_measurement_theta_max 29.96
_cell_measurement_theta_min 29.33
_cell_volume 2235.4(12)
_computing_cell_refinement 'MSC/AFC Diffractometer Control'
_computing_data_collection 'MSC/AFC Diffractometer Control'
_computing_data_reduction 'teXsan: PROCESS (MSC)'
_computing_publication_material 'teXsan: FINISH (MSC)'
_computing_structure_refinement 'teXsan: LS (MSC)'
_diffrn_ambient_temperature 20.0
_diffrn_measurement_device AFC7R
_diffrn_measurement_method 'omega/2-theta scans'
_diffrn_orient_matrix_UB_11 -0.07548
_diffrn_orient_matrix_UB_12 -0.01929
_diffrn_orient_matrix_UB_13 0.00714
_diffrn_orient_matrix_UB_21 0.03202
_diffrn_orient_matrix_UB_22 0.02774
_diffrn_orient_matrix_UB_23 0.09375
_diffrn_orient_matrix_UB_31 -0.00406
_diffrn_orient_matrix_UB_32 0.05758
_diffrn_orient_matrix_UB_33 -0.01259
_diffrn_radiation_monochromator graphite
_diffrn_radiation_source 'X-ray tube'
_diffrn_radiation_type MoKalpha
_diffrn_radiation_wavelength 0.7107
_diffrn_reflns_av_R_equivalents 2.30
_diffrn_reflns_limit_h_max 14
_diffrn_reflns_limit_h_min 0
_diffrn_reflns_limit_k_max 16
_diffrn_reflns_limit_k_min -3
_diffrn_reflns_limit_l_max 0
_diffrn_reflns_limit_l_min -8
_diffrn_reflns_number 7878
_diffrn_reflns_theta_max 25.0016
_diffrn_standards_decay_% -7.22
_diffrn_standards_interval_count 150
_diffrn_standards_number 3
_exptl_absorpt_coefficient_mu_cm 8.934
_exptl_absorpt_correction_T_max 1.000
_exptl_absorpt_correction_T_min 0.877
_exptl_absorpt_correction_type psi-scan
_exptl_crystal_colour green
_exptl_crystal_density_diffrn 1.322
_exptl_crystal_description prismatic
_exptl_crystal_F_000 940.00
_exptl_crystal_size_max 0.300
_exptl_crystal_size_min 0.200
_refine_diff_density_max -0.98800
_refine_diff_density_min 1.00330
_refine_ls_extinction_coef 2.39820
_refine_ls_extinction_method Zachariasen_type_2_Gaussian_isotropic
_refine_ls_goodness_of_fit_obs 3.080
_refine_ls_matrix_type full
_refine_ls_number_parameters 533
_refine_ls_number_reflns 5266
_refine_ls_number_restraints 0
_refine_ls_R_factor_obs 0.0550
_refine_ls_shift/esd_max 0.1900
_refine_ls_structure_factor_coef F
_refine_ls_weighting_scheme sigma
_refine_ls_wR_factor_obs 0.0470
_cod_data_source_file ic971209p_1.cif
_cod_data_source_block '[Ni2(L1)(AcO)2(MeOH)](BPh4)(complex2)'
_cod_original_cell_volume 2235(1)
_cod_original_sg_symbol_H-M 'P -1 '
_cod_original_formula_sum 'C46 H57 N4 O6 B Ni2'
_cod_database_code 4322684

loop_
_symmetry_equiv_pos_as_xyz
'   +x,   +y,   +z'
'   -x,   -y,   -z'

loop_
_atom_site_aniso_label
_atom_site_aniso_U_11
_atom_site_aniso_U_22
_atom_site_aniso_U_33
_atom_site_aniso_U_12
_atom_site_aniso_U_13
_atom_site_aniso_U_23
Ni1 0.0390(4) 0.0401(4) 0.0547(5) 0.0145(3) 0.0088(3) 0.0068(3)
Ni2 0.0387(4) 0.0408(4) 0.0478(4) 0.0146(3) 0.0083(3) 0.0106(3)
O1 0.039(2) 0.045(2) 0.056(2) 0.018(2) 0.007(2) 0.016(2)
O2 0.045(2) 0.047(2) 0.062(2) 0.021(2) 0.011(2) 0.006(2)
O3 0.050(2) 0.044(2) 0.049(2) 0.018(2) 0.007(2) 0.012(2)
O4 0.048(2) 0.053(2) 0.053(2) 0.014(2) 0.011(2) 0.013(2)
O5 0.046(2) 0.064(3) 0.056(2) 0.010(2) 0.019(2) 0.009(2)
O6 0.064(3) 0.065(3) 0.061(3) 0.019(2) 0.024(2) 0.017(2)
N1 0.050(3) 0.047(3) 0.062(3) 0.020(2) 0.001(2) 0.008(2)
N2 0.048(3) 0.047(3) 0.068(3) 0.012(2) 0.017(3) 0.003(2)
N3 0.045(3) 0.047(3) 0.060(3) 0.015(2) 0.006(2) 0.010(2)
N4 0.043(3) 0.048(3) 0.064(3) 0.012(2) 0.003(2) 0.016(2)
C1 0.041(3) 0.051(3) 0.056(3) 0.027(3) 0.013(3) 0.016(3)
C2 0.045(3) 0.054(3) 0.056(4) 0.023(3) 0.010(3) 0.016(3)
C3 0.063(4) 0.073(4) 0.059(4) 0.034(4) 0.015(3) 0.027(3)
C4 0.064(4) 0.064(4) 0.079(4) 0.038(4) 0.028(4) 0.037(4)
C5 0.057(4) 0.048(3) 0.085(5) 0.027(3) 0.025(3) 0.023(3)
C6 0.046(3) 0.043(3) 0.065(4) 0.022(3) 0.016(3) 0.017(3)
C7 0.056(4) 0.066(4) 0.055(4) 0.029(3) 0.001(3) 0.012(3)
C8 0.071(5) 0.054(4) 0.076(5) 0.000(3) -0.027(4) 0.011(3)
C9 0.114(7) 0.150(8) 0.079(6) -0.075(6) 0.022(5) -0.019(6)
C10 0.085(6) 0.065(5) 0.23(1) 0.025(4) 0.051(6) 0.054(6)
C11 0.064(4) 0.060(4) 0.145(7) 0.016(4) 0.047(4) 0.009(4)
C12 0.106(6) 0.082(5) 0.105(5) 0.057(4) 0.041(4) 0.057(4)
C13 0.050(4) 0.044(3) 0.072(4) 0.013(3) 0.007(3) 0.007(3)
C14 0.058(4) 0.053(4) 0.083(5) 0.011(3) -0.007(3) 0.011(3)
C15 0.137(8) 0.071(6) 0.29(1) 0.034(6) -0.136(8) -0.028(7)
C16 0.074(6) 0.47(2) 0.081(6) 0.146(9) 0.035(5) 0.087(9)
C17 0.077(5) 0.200(9) 0.087(5) 0.059(6) 0.015(4) 0.078(6)
C18 0.055(4) 0.047(3) 0.038(3) 0.025(3) 0.016(3) 0.018(3)
C19 0.072(4) 0.049(3) 0.066(4) 0.035(3) 0.023(3) 0.016(3)
C20 0.055(4) 0.044(3) 0.055(4) 0.022(3) 0.017(3) 0.011(3)
C21 0.088(5) 0.087(5) 0.058(4) 0.009(4) 0.030(4) 0.018(4)
C22 0.106(6) 0.093(5) 0.083(5) 0.022(5) 0.051(5) 0.033(4)
C23 0.052(3) 0.045(3) 0.039(3) 0.024(3) 0.015(3) 0.011(2)
C24 0.051(3) 0.040(3) 0.043(3) 0.020(3) 0.007(3) 0.009(2)
C25 0.049(4) 0.048(3) 0.062(4) 0.021(3) 0.008(3) 0.007(3)
C26 0.079(5) 0.056(4) 0.043(3) 0.036(3) -0.003(3) 0.004(3)
C27 0.086(5) 0.096(5) 0.040(3) 0.053(4) 0.020(3) 0.017(3)
C28 0.064(4) 0.093(5) 0.044(3) 0.044(4) 0.020(3) 0.017(3)
C29 0.048(3) 0.052(3) 0.039(3) 0.023(3) 0.017(3) 0.016(3)
C30 0.061(4) 0.070(4) 0.061(4) 0.013(3) 0.004(3) 0.027(3)
C31 0.097(5) 0.071(5) 0.075(5) 0.002(4) 0.015(4) 0.039(4)
C32 0.099(6) 0.062(4) 0.068(5) -0.001(4) 0.023(4) 0.017(4)
C33 0.097(5) 0.071(5) 0.049(4) 0.001(4) -0.011(4) 0.006(3)
C34 0.086(5) 0.054(4) 0.046(3) 0.016(3) 0.006(3) 0.015(3)
C35 0.048(3) 0.048(3) 0.043(3) 0.019(3) 0.016(3) 0.018(3)
C36 0.062(4) 0.065(4) 0.056(4) 0.031(3) 0.010(3) 0.015(3)
C37 0.059(4) 0.077(5) 0.078(5) 0.036(4) 0.011(3) 0.033(4)
C38 0.074(5) 0.063(4) 0.087(5) 0.042(4) 0.034(4) 0.029(4)
C39 0.101(6) 0.071(4) 0.074(5) 0.050(4) 0.021(4) 0.003(4)
C40 0.074(4) 0.074(4) 0.056(4) 0.040(4) 0.000(3) 0.002(3)
C41 0.043(3) 0.052(3) 0.034(3) 0.016(3) 0.004(2) 0.013(2)
C42 0.057(4) 0.055(3) 0.045(3) 0.019(3) 0.015(3) 0.012(3)
C43 0.063(4) 0.078(4) 0.039(3) 0.024(3) 0.019(3) 0.006(3)
C44 0.054(4) 0.088(5) 0.041(3) 0.011(4) 0.013(3) 0.019(3)
C45 0.062(4) 0.064(4) 0.056(4) 0.012(3) 0.013(3) 0.023(3)
C46 0.055(4) 0.051(3) 0.050(3) 0.015(3) 0.016(3) 0.014(3)
B 0.046(4) 0.047(4) 0.040(3) 0.020(3) 0.012(3) 0.013(3)

loop_
_atom_site_label
_atom_site_fract_x
_atom_site_fract_y
_atom_site_fract_z
_atom_site_U_iso_or_equiv
_atom_site_thermal_displace_type
_atom_site_calc_flag
_atom_site_calc_attached_atom
Ni1 -0.17321(5) -0.35323(4) -0.11235(6) 0.0468(2) Uij ? ?
Ni2 0.09344(5) -0.23339(4) 0.01930(6) 0.0439(2) Uij ? ?
O1 -0.0497(2) -0.2404(2) -0.1019(3) 0.048(1) Uij ? ?
O2 -0.1074(3) -0.4405(2) -0.1564(3) 0.053(1) Uij ? ?
O3 0.0661(3) -0.3637(2) -0.0289(3) 0.049(1) Uij ? ?
O4 -0.1439(3) -0.3329(2) 0.0722(3) 0.054(1) Uij ? ?
O5 0.0293(3) -0.2353(2) 0.1643(3) 0.058(1) Uij ? ?
O6 0.1532(3) -0.2317(2) -0.1513(3) 0.064(1) Uij ? ?
N1 -0.2491(3) -0.3571(3) -0.2882(4) 0.057(1) Uij ? ?
N2 -0.3267(3) -0.4580(3) -0.1414(4) 0.058(2) Uij ? ?
N3 0.1519(3) -0.1001(3) 0.0589(4) 0.055(1) Uij ? ?
N4 0.2490(3) -0.2047(3) 0.1554(4) 0.055(1) Uij ? ?
C1 -0.0547(4) -0.1825(3) -0.1694(5) 0.047(2) Uij ? ?
C2 -0.1378(4) -0.2071(3) -0.2869(5) 0.052(2) Uij ? ?
C3 -0.1435(5) -0.1433(4) -0.3541(5) 0.062(2) Uij ? ?
C4 -0.0717(5) -0.0558(4) -0.3091(6) 0.062(2) Uij ? ?
C5 0.0088(4) -0.0319(3) -0.1951(6) 0.060(2) Uij ? ?
C6 0.0216(4) -0.0919(3) -0.1243(5) 0.050(2) Uij ? ?
C7 -0.2263(5) -0.2944(4) -0.3423(5) 0.061(2) Uij ? ?
C8 -0.3520(5) -0.4368(4) -0.3524(6) 0.084(2) Uij ? ?
C9 -0.3664(7) -0.4972(6) -0.2732(8) 0.157(4) Uij ? ?
C10 -0.3144(6) -0.5285(5) -0.0816(9) 0.126(3) Uij ? ?
C11 -0.3999(5) -0.4270(4) -0.0929(7) 0.092(3) Uij ? ?
C12 -0.0828(5) 0.0121(4) -0.3808(6) 0.087(3) Uij ? ?
C13 0.1157(4) -0.0563(3) -0.0102(5) 0.060(2) Uij ? ?
C14 0.2542(5) -0.0537(4) 0.1642(6) 0.074(2) Uij ? ?
C15 0.2817(7) -0.1151(5) 0.228(1) 0.217(5) Uij ? ?
C16 0.3259(6) -0.2143(8) 0.1001(7) 0.193(5) Uij ? ?
C17 0.2469(5) -0.2564(6) 0.2451(6) 0.116(3) Uij ? ?
C18 -0.0090(4) -0.4307(3) -0.1106(5) 0.044(2) Uij ? ?
C19 0.0215(4) -0.5072(3) -0.1597(5) 0.059(2) Uij ? ?
C20 -0.0625(5) -0.2820(3) 0.1663(5) 0.051(2) Uij ? ?
C21 -0.0776(5) -0.2780(4) 0.2949(6) 0.083(2) Uij ? ?
C22 0.0953(6) -0.2993(5) -0.2705(6) 0.093(3) Uij ? ?
C23 0.4663(4) 0.2127(3) 0.1797(4) 0.044(2) Uij ? ?
C24 0.3573(4) 0.1944(3) 0.1698(4) 0.046(2) Uij ? ?
C25 0.2787(4) 0.1859(3) 0.0585(5) 0.055(2) Uij ? ?
C26 0.3064(5) 0.1937(4) -0.0494(5) 0.062(2) Uij ? ?
C27 0.4128(5) 0.2114(4) -0.0439(5) 0.070(2) Uij ? ?
C28 0.4904(4) 0.2197(4) 0.0670(5) 0.063(2) Uij ? ?
C29 0.6516(4) 0.3337(3) 0.3574(4) 0.044(2) Uij ? ?
C30 0.6550(5) 0.3931(4) 0.2829(5) 0.069(2) Uij ? ?
C31 0.7327(6) 0.4797(4) 0.3216(6) 0.089(2) Uij ? ?
C32 0.8109(6) 0.5124(4) 0.4370(6) 0.086(2) Uij ? ?
C33 0.8091(5) 0.4575(4) 0.5155(5) 0.089(2) Uij ? ?
C34 0.7306(5) 0.3717(4) 0.4762(5) 0.068(2) Uij ? ?
C35 0.6286(4) 0.1605(3) 0.2879(5) 0.045(2) Uij ? ?
C36 0.7204(5) 0.1663(4) 0.3817(5) 0.061(2) Uij ? ?
C37 0.7730(5) 0.1074(4) 0.3691(6) 0.069(2) Uij ? ?
C38 0.7363(5) 0.0397(4) 0.2605(6) 0.068(2) Uij ? ?
C39 0.6460(6) 0.0303(4) 0.1674(6) 0.081(2) Uij ? ?
C40 0.5940(5) 0.0902(4) 0.1805(5) 0.071(2) Uij ? ?
C41 0.5083(4) 0.2043(3) 0.4205(4) 0.045(2) Uij ? ?
C42 0.4877(4) 0.2663(3) 0.5022(5) 0.053(2) Uij ? ?
C43 0.4357(5) 0.2442(4) 0.5909(5) 0.062(2) Uij ? ?
C44 0.4021(5) 0.1576(4) 0.5997(5) 0.066(2) Uij ? ?
C45 0.4205(5) 0.0944(4) 0.5226(5) 0.064(2) Uij ? ?
C46 0.4728(4) 0.1179(3) 0.4355(5) 0.053(2) Uij ? ?
B 0.5635(5) 0.2284(4) 0.3106(5) 0.044(2) Uij ? ?

loop_
_atom_type_symbol
_atom_type_oxidation_number
_atom_type_number_in_cell
_atom_type_scat_dispersion_real
_atom_type_scat_dispersion_imag
_atom_type_scat_source
C 0 92 0.003 0.002 'International Tables'
H 0 114 0.000 0.000 'International Tables'
N 0 8 0.006 0.003 'International Tables'
O 0 12 0.011 0.006 'International Tables'
B 0 2 0.001 0.001 'International Tables'
Ni 0 4 0.339 1.112 'International Tables'

loop_
_geom_angle_atom_site_label_1
_geom_angle_atom_site_label_2
_geom_angle_atom_site_label_3
_geom_angle
_geom_angle_site_symmetry_1
_geom_angle_site_symmetry_2
_geom_angle_site_symmetry_3
_geom_angle_publ_flag
O(1) Ni(1) O(2) 98.8(1) ? ? ? yes
O(1) Ni(1) O(4) 96.2(1) ? ? ? yes
O(1) Ni(1) N(1) 89.2(2) ? ? ? yes
O(1) Ni(1) N(2) 167.1(2) ? ? ? yes
O(2) Ni(1) O(4) 103.9(1) ? ? ? yes
O(2) Ni(1) N(1) 97.3(2) ? ? ? yes
O(2) Ni(1) N(2) 91.5(2) ? ? ? yes
O(4) Ni(1) N(1) 157.0(2) ? ? ? yes
O(4) Ni(1) N(2) 88.7(2) ? ? ? yes
N(1) Ni(1) N(2) 81.8(2) ? ? ? yes
O(1) Ni(2) O(3) 97.8(1) ? ? ? yes
O(1) Ni(2) O(5) 91.1(1) ? ? ? yes
O(1) Ni(2) O(6) 84.8(1) ? ? ? yes
O(1) Ni(2) N(3) 89.8(2) ? ? ? yes
O(1) Ni(2) N(4) 171.3(2) ? ? ? yes
O(3) Ni(2) O(5) 96.8(1) ? ? ? yes
O(3) Ni(2) O(6) 83.9(1) ? ? ? yes
O(3) Ni(2) N(3) 167.2(2) ? ? ? yes
O(3) Ni(2) N(4) 90.9(1) ? ? ? yes
O(5) Ni(2) O(6) 175.9(1) ? ? ? yes
O(5) Ni(2) N(3) 93.3(2) ? ? ? yes
O(5) Ni(2) N(4) 87.8(2) ? ? ? yes
O(6) Ni(2) N(3) 86.6(2) ? ? ? yes
O(6) Ni(2) N(4) 96.3(2) ? ? ? yes
N(3) Ni(2) N(4) 81.6(2) ? ? ? yes
Ni(1) O(1) Ni(2) 109.1(1) ? ? ? yes
Ni(1) O(1) C(1) 127.3(3) ? ? ? yes
Ni(2) O(1) C(1) 123.4(3) ? ? ? yes
Ni(1) O(2) C(18) 126.5(3) ? ? ? yes
Ni(2) O(3) C(18) 133.7(3) ? ? ? yes
Ni(1) O(4) C(20) 132.8(4) ? ? ? yes
Ni(2) O(5) C(20) 130.5(3) ? ? ? yes
Ni(2) O(6) C(22) 122.7(3) ? ? ? yes
Ni(1) N(1) C(7) 127.0(4) ? ? ? yes
Ni(1) N(1) C(8) 113.7(4) ? ? ? yes
C(7) N(1) C(8) 118.6(5) ? ? ? yes
Ni(1) N(2) C(9) 103.6(4) ? ? ? yes
Ni(1) N(2) C(10) 112.9(4) ? ? ? yes
Ni(1) N(2) C(11) 113.0(3) ? ? ? yes
C(9) N(2) C(10) 106.5(6) ? ? ? yes
C(9) N(2) C(11) 114.2(6) ? ? ? yes
C(10) N(2) C(11) 106.5(5) ? ? ? yes
Ni(2) N(3) C(13) 124.9(4) ? ? ? yes
Ni(2) N(3) C(14) 115.0(3) ? ? ? yes
C(13) N(3) C(14) 119.3(5) ? ? ? yes
Ni(2) N(4) C(15) 104.6(4) ? ? ? yes
Ni(2) N(4) C(16) 112.9(4) ? ? ? yes
Ni(2) N(4) C(17) 115.5(4) ? ? ? yes
C(15) N(4) C(16) 111.6(7) ? ? ? yes
C(15) N(4) C(17) 105.4(7) ? ? ? yes
C(16) N(4) C(17) 106.7(6) ? ? ? yes
O(1) C(1) C(2) 121.5(5) ? ? ? yes
O(1) C(1) C(6) 121.4(5) ? ? ? yes
C(2) C(1) C(6) 117.0(5) ? ? ? yes
C(1) C(2) C(3) 120.2(5) ? ? ? yes
C(1) C(2) C(7) 124.3(5) ? ? ? yes
C(3) C(2) C(7) 115.4(5) ? ? ? yes
C(2) C(3) C(4) 122.7(5) ? ? ? yes
C(3) C(4) C(5) 117.1(5) ? ? ? yes
C(3) C(4) C(12) 121.5(6) ? ? ? yes
C(5) C(4) C(12) 121.3(6) ? ? ? yes
C(4) C(5) C(6) 123.6(5) ? ? ? yes
C(1) C(6) C(5) 119.3(5) ? ? ? yes
C(1) C(6) C(13) 124.6(5) ? ? ? yes
C(5) C(6) C(13) 116.0(5) ? ? ? yes
N(1) C(7) C(2) 126.3(5) ? ? ? yes
N(1) C(8) C(9) 110.3(5) ? ? ? yes
N(2) C(9) C(8) 116.5(7) ? ? ? yes
N(3) C(13) C(6) 127.0(5) ? ? ? yes
N(3) C(14) C(15) 110.6(5) ? ? ? yes
N(4) C(15) C(14) 118.1(8) ? ? ? yes
O(2) C(18) O(3) 126.5(5) ? ? ? yes
O(2) C(18) C(19) 116.6(5) ? ? ? yes
O(3) C(18) C(19) 116.9(5) ? ? ? yes
O(4) C(20) O(5) 126.5(5) ? ? ? yes
O(4) C(20) C(21) 116.4(5) ? ? ? yes
O(5) C(20) C(21) 117.0(5) ? ? ? yes
C(24) C(23) C(28) 114.5(5) ? ? ? yes
C(24) C(23) B 124.7(4) ? ? ? yes
C(28) C(23) B 120.7(5) ? ? ? yes
C(23) C(24) C(25) 122.8(5) ? ? ? yes
C(24) C(25) C(26) 120.5(5) ? ? ? yes
C(25) C(26) C(27) 118.6(5) ? ? ? yes
C(26) C(27) C(28) 120.6(5) ? ? ? yes
C(23) C(28) C(27) 123.0(5) ? ? ? yes
C(30) C(29) C(34) 112.9(5) ? ? ? yes
C(30) C(29) B 124.3(5) ? ? ? yes
C(34) C(29) B 122.8(4) ? ? ? yes
C(29) C(30) C(31) 123.4(5) ? ? ? yes
C(30) C(31) C(32) 121.2(6) ? ? ? yes
C(31) C(32) C(33) 117.7(6) ? ? ? yes
C(32) C(33) C(34) 120.5(6) ? ? ? yes
C(29) C(34) C(33) 124.3(5) ? ? ? yes
C(36) C(35) C(40) 113.8(5) ? ? ? yes
C(36) C(35) B 121.7(5) ? ? ? yes
C(40) C(35) B 124.4(5) ? ? ? yes
C(35) C(36) C(37) 123.3(5) ? ? ? yes
C(36) C(37) C(38) 120.6(5) ? ? ? yes
C(37) C(38) C(39) 118.3(5) ? ? ? yes
C(38) C(39) C(40) 120.8(6) ? ? ? yes
C(35) C(40) C(39) 123.3(5) ? ? ? yes
C(42) C(41) C(46) 114.5(5) ? ? ? yes
C(42) C(41) B 123.4(5) ? ? ? yes
C(46) C(41) B 122.0(5) ? ? ? yes
C(41) C(42) C(43) 123.0(5) ? ? ? yes
C(42) C(43) C(44) 119.3(5) ? ? ? yes
C(43) C(44) C(45) 120.1(5) ? ? ? yes
C(44) C(45) C(46) 119.7(5) ? ? ? yes
C(41) C(46) C(45) 123.4(5) ? ? ? yes
C(23) B C(29) 109.3(4) ? ? ? yes
C(23) B C(35) 110.8(4) ? ? ? yes
C(23) B C(41) 109.3(4) ? ? ? yes
C(29) B C(35) 109.9(4) ? ? ? yes
C(29) B C(41) 110.5(4) ? ? ? yes
C(35) B C(41) 106.9(4) ? ? ? yes

loop_
_geom_bond_atom_site_label_1
_geom_bond_atom_site_label_2
_geom_bond_distance
_geom_bond_site_symmetry_1
_geom_bond_site_symmetry_2
_geom_bond_publ_flag
Ni(1) O(1) 2.022(3) ? ? yes
Ni(1) O(2) 1.982(3) ? ? yes
Ni(1) O(4) 1.973(3) ? ? yes
Ni(1) N(1) 1.983(4) ? ? yes
Ni(1) N(2) 2.138(4) ? ? yes
Ni(2) O(1) 2.044(3) ? ? yes
Ni(2) O(3) 2.006(3) ? ? yes
Ni(2) O(5) 2.037(3) ? ? yes
Ni(2) O(6) 2.270(4) ? ? yes
Ni(2) N(3) 2.002(4) ? ? yes
Ni(2) N(4) 2.141(4) ? ? yes
O(1) C(1) 1.328(5) ? ? yes
O(2) C(18) 1.257(5) ? ? yes
O(3) C(18) 1.252(5) ? ? yes
O(4) C(20) 1.255(6) ? ? yes
O(5) C(20) 1.244(6) ? ? yes
O(6) C(22) 1.439(7) ? ? yes
N(1) C(7) 1.280(6) ? ? yes
N(1) C(8) 1.480(6) ? ? yes
N(2) C(9) 1.406(8) ? ? yes
N(2) C(10) 1.476(8) ? ? yes
N(2) C(11) 1.435(7) ? ? yes
N(3) C(13) 1.269(6) ? ? yes
N(3) C(14) 1.457(6) ? ? yes
N(4) C(15) 1.424(9) ? ? yes
N(4) C(16) 1.380(8) ? ? yes
N(4) C(17) 1.431(7) ? ? yes
C(1) C(2) 1.411(6) ? ? yes
C(1) C(6) 1.428(6) ? ? yes
C(2) C(3) 1.409(7) ? ? yes
C(2) C(7) 1.451(7) ? ? yes
C(3) C(4) 1.371(7) ? ? yes
C(4) C(5) 1.368(7) ? ? yes
C(4) C(12) 1.514(7) ? ? yes
C(5) C(6) 1.401(7) ? ? yes
C(6) C(13) 1.446(7) ? ? yes
C(8) C(9) 1.449(10) ? ? yes
C(14) C(15) 1.431(10) ? ? yes
C(18) C(19) 1.511(6) ? ? yes
C(20) C(21) 1.510(7) ? ? yes
C(23) C(24) 1.386(6) ? ? yes
C(23) C(28) 1.406(6) ? ? yes
C(23) B 1.641(7) ? ? yes
C(24) C(25) 1.390(6) ? ? yes
C(25) C(26) 1.376(7) ? ? yes
C(26) C(27) 1.365(8) ? ? yes
C(27) C(28) 1.380(7) ? ? yes
C(29) C(30) 1.394(7) ? ? yes
C(29) C(34) 1.385(6) ? ? yes
C(29) B 1.658(7) ? ? yes
C(30) C(31) 1.387(7) ? ? yes
C(31) C(32) 1.353(8) ? ? yes
C(32) C(33) 1.371(8) ? ? yes
C(33) C(34) 1.380(7) ? ? yes
C(35) C(36) 1.391(6) ? ? yes
C(35) C(40) 1.386(7) ? ? yes
C(35) B 1.661(7) ? ? yes
C(36) C(37) 1.390(7) ? ? yes
C(37) C(38) 1.367(8) ? ? yes
C(38) C(39) 1.352(8) ? ? yes
C(39) C(40) 1.398(7) ? ? yes
C(41) C(42) 1.402(7) ? ? yes
C(41) C(46) 1.401(6) ? ? yes
C(41) B 1.643(7) ? ? yes
C(42) C(43) 1.394(7) ? ? yes
C(43) C(44) 1.379(8) ? ? yes
C(44) C(45) 1.367(8) ? ? yes
C(45) C(46) 1.386(7) ? ? yes
